data_7017502
loop_
_publ_author_name
'Leszczy\'nski, Piotr J'
'Budzianowski, Armand'
'Dobrzycki, Lukasz'
'Cyra\'nski, Micha\/l K'
'Derzsi, Mariana'
'Grochala, Wojciech'

_publ_section_title
;
 Thermal and chemical decomposition of di(pyrazine)silver(II)
 peroxydisulfate and unusual crystal structure of a Ag(I) by-product.
;
_journal_issue 2
_journal_name_full 'Dalton transactions (Cambridge, England : 2003)'
_journal_page_first 396
_journal_page_last 402
_journal_paper_doi 10.1039/c1dt10744e
_journal_volume 41
_journal_year 2012
_chemical_formula_sum 'C20 H27 Ag5 N10 O18 S4'
_chemical_formula_weight 1363.11
_chemical_name_systematic
;
?
;
_space_group_IT_number 57
_symmetry_space_group_name_Hall '-P 2c 2b'
_symmetry_space_group_name_H-M 'P b c m'
_atom_sites_solution_hydrogens geom
_atom_sites_solution_primary direct
_atom_sites_solution_secondary difmap
_audit_creation_method SHELXL-97
_cell_angle_alpha 90.00
_cell_angle_beta 90.00
_cell_angle_gamma 90.00
_cell_formula_units_Z 4
_cell_length_a 7.1273(7)
_cell_length_b 14.2131(9)
_cell_length_c 34.705(2)
_cell_measurement_temperature 100(2)
_cell_volume 3515.7(5)
_computing_structure_refinement 'SHELXL-97 (Sheldrick, 1997)'
_computing_structure_solution 'SHELXS-97 (Sheldrick, 1990)'
_diffrn_ambient_temperature 100(2)
_diffrn_measured_fraction_theta_full 0.999
_diffrn_measured_fraction_theta_max 0.999
_diffrn_radiation_monochromator graphite
_diffrn_radiation_source 'fine-focus sealed tube'
_diffrn_radiation_type MoK\a
_diffrn_radiation_wavelength 0.71073
_diffrn_reflns_av_R_equivalents 0.0000
_diffrn_reflns_av_sigmaI/netI 0.0450
_diffrn_reflns_limit_h_max 8
_diffrn_reflns_limit_h_min -8
_diffrn_reflns_limit_k_max 16
_diffrn_reflns_limit_k_min -16
_diffrn_reflns_limit_l_max 41
_diffrn_reflns_limit_l_min -25
_diffrn_reflns_number 14032
_diffrn_reflns_theta_full 25.05
_diffrn_reflns_theta_max 25.05
_diffrn_reflns_theta_min 2.86
_exptl_absorpt_coefficient_mu 3.067
_exptl_absorpt_correction_T_max 0.6562
_exptl_absorpt_correction_T_min 0.4597
_exptl_crystal_density_diffrn 2.575
_exptl_crystal_density_method 'not measured'
_exptl_crystal_F_000 2640
_exptl_crystal_size_max 0.30
_exptl_crystal_size_mid 0.25
_exptl_crystal_size_min 0.15
_refine_diff_density_max 1.892
_refine_diff_density_min -1.559
_refine_diff_density_rms 0.325
_refine_ls_extinction_coef 0.00062(11)
_refine_ls_extinction_expression Fc^*^=kFc[1+0.001xFc^2^\l^3^/sin(2\q)]^-1/4^
_refine_ls_extinction_method SHELXL
_refine_ls_goodness_of_fit_ref 1.119
_refine_ls_hydrogen_treatment mixed
_refine_ls_matrix_type full
_refine_ls_number_parameters 273
_refine_ls_number_reflns 14032
_refine_ls_number_restraints 66
_refine_ls_restrained_S_all 1.120
_refine_ls_R_factor_all 0.0904
_refine_ls_R_factor_gt 0.0702
_refine_ls_shift/su_max 0.023
_refine_ls_shift/su_mean 0.004
_refine_ls_structure_factor_coef Fsqd
_refine_ls_weighting_details 'calc w=1/[\s^2^(Fo^2^)+(0.1454P)^2^+0.0000P] where P=(Fo^2^+2Fc^2^)/3'
_refine_ls_weighting_scheme calc
_refine_ls_wR_factor_gt 0.2242
_refine_ls_wR_factor_ref 0.2320
_reflns_number_gt 9624
_reflns_number_total 14032
_reflns_threshold_expression >2sigma(I)
_cod_data_source_file c1dt10744e.txt
_cod_data_source_block wg12_2
_cod_original_cell_volume 3515.6(5)
_cod_database_code 7017502

loop_
_symmetry_equiv_pos_as_xyz
'x, y, z'
'-x, -y, z+1/2'
'x, -y+1/2, -z'
'-x, y+1/2, -z+1/2'
'-x, -y, -z'
'x, y, -z-1/2'
'-x, y-1/2, z'
'x, -y-1/2, z-1/2'

loop_
_atom_site_label
_atom_site_type_symbol
_atom_site_fract_x
_atom_site_fract_y
_atom_site_fract_z
_atom_site_U_iso_or_equiv
_atom_site_adp_type
_atom_site_occupancy
_atom_site_symmetry_multiplicity
_atom_site_calc_flag
_atom_site_refinement_flags
Ag1 Ag 1.00687(7) 0.68370(4) 0.456295(16) 0.01932(18) Uani 1 1 d .
N11 N 0.7018(9) 0.6896(4) 0.45524(16) 0.0176(14) Uani 1 1 d U
C12 C 0.6038(11) 0.6355(5) 0.48026(19) 0.0175(16) Uani 1 1 d U
H12 H 0.6698 0.5986 0.4986 0.021 Uiso 1 1 calc R
C13 C 0.4109(11) 0.6326(5) 0.4797(2) 0.0177(16) Uani 1 1 d .
H13 H 0.3465 0.5929 0.4973 0.021 Uiso 1 1 calc R
N14 N 0.3118(9) 0.6852(4) 0.45467(17) 0.0197(15) Uani 1 1 d U
C15 C 0.4097(10) 0.7370(4) 0.43057(18) 0.0117(14) Uani 1 1 d U
H15 H 0.3445 0.7749 0.4124 0.014 Uiso 1 1 calc R
C16 C 0.5996(10) 0.7384(4) 0.4305(2) 0.0152(15) Uani 1 1 d .
H16 H 0.6621 0.7761 0.4119 0.018 Uiso 1 1 calc R
S1 S 0.9860(2) 0.57818(13) 0.56186(5) 0.0145(4) Uani 1 1 d .
O11 O 1.1285(8) 0.4962(4) 0.56611(16) 0.0325(15) Uani 1 1 d .
H11 H 1.2263 0.5160 0.5769 0.049 Uiso 1 1 calc R
O12 O 1.0339(8) 0.6246(4) 0.52682(16) 0.0319(14) Uani 1 1 d .
O13 O 0.8081(7) 0.5291(4) 0.55917(15) 0.0242(12) Uani 1 1 d .
O14 O 1.0038(7) 0.6369(4) 0.59507(14) 0.0271(13) Uani 1 1 d .
Ag2 Ag 0.48550(7) 0.38152(5) 0.656069(16) 0.02191(19) Uani 1 1 d .
N21 N 0.1784(9) 0.3771(5) 0.65233(18) 0.0222(15) Uani 1 1 d .
C22 C 0.0790(12) 0.2981(5) 0.65007(19) 0.0192(17) Uani 1 1 d .
H22 H 0.1422 0.2394 0.6483 0.023 Uiso 1 1 calc R
C23 C -0.1141(11) 0.3002(6) 0.65030(19) 0.0206(18) Uani 1 1 d .
H23 H -0.1805 0.2423 0.6495 0.025 Uiso 1 1 calc R
N24 N -0.2111(10) 0.3795(5) 0.65164(17) 0.0216(15) Uani 1 1 d .
C25 C -0.1099(11) 0.4576(5) 0.65417(19) 0.0186(17) Uani 1 1 d U
H25 H -0.1730 0.5164 0.6557 0.022 Uiso 1 1 calc R
C26 C 0.0821(11) 0.4566(5) 0.65462(18) 0.0148(15) Uani 1 1 d U
H26 H 0.1481 0.5145 0.6566 0.018 Uiso 1 1 calc R
Ag3 Ag 0.53968(12) 0.42293(6) 0.7500 0.0225(2) Uani 1 2 d S
N31 N 0.2337(12) 0.4102(6) 0.7500 0.020(2) Uani 1 2 d S
C32 C 0.1315(15) 0.3314(7) 0.7500 0.016(2) Uani 1 2 d SU
H32 H 0.1945 0.2725 0.7500 0.020 Uiso 1 2 calc SR
C33 C -0.0620(15) 0.3323(7) 0.7500 0.016(2) Uani 1 2 d SU
H33 H -0.1288 0.2745 0.7500 0.020 Uiso 1 2 calc SR
N34 N -0.1555(13) 0.4123(6) 0.7500 0.021(2) Uani 1 2 d SU
C35 C -0.0570(16) 0.4962(8) 0.7500 0.022(2) Uani 1 2 d SU
H35 H -0.1221 0.5545 0.7500 0.027 Uiso 1 2 calc SR
C36 C 0.1348(16) 0.4945(8) 0.7500 0.025(3) Uani 1 2 d SU
H36 H 0.2020 0.5523 0.7500 0.030 Uiso 1 2 calc SR
S2 S 0.5300(3) 0.64028(13) 0.69025(5) 0.0157(4) Uani 1 1 d .
O21 O 0.4176(9) 0.7067(4) 0.71502(15) 0.0311(14) Uani 1 1 d .
H21 H 0.4176 0.7067 0.7500 0.047 Uiso 1 2 d SR
O22 O 0.4587(8) 0.5452(4) 0.69571(15) 0.0307(14) Uani 1 1 d .
O23 O 0.7264(7) 0.6487(4) 0.70136(14) 0.0226(12) Uani 1 1 d .
O24 O 0.4994(6) 0.6715(4) 0.65089(15) 0.0170(12) Uani 1 1 d .
O1 O 0.4611(7) 0.5305(4) 0.59706(15) 0.0240(12) Uani 1 1 d G
H1A H 0.4665 0.5798 0.6175 0.036 Uiso 1 1 d G
H1B H 0.5800 0.5364 0.5821 0.036 Uiso 1 1 d G

loop_
_atom_site_aniso_label
_atom_site_aniso_U_11
_atom_site_aniso_U_22
_atom_site_aniso_U_33
_atom_site_aniso_U_23
_atom_site_aniso_U_13
_atom_site_aniso_U_12
Ag1 0.0026(3) 0.0207(4) 0.0346(3) 0.0019(2) -0.0003(2) -0.0004(2)
N11 0.007(3) 0.017(3) 0.029(3) -0.005(2) -0.001(2) 0.003(2)
C12 0.015(3) 0.017(3) 0.021(3) -0.003(2) -0.002(2) 0.009(3)
C13 0.009(4) 0.017(4) 0.028(4) -0.001(3) 0.000(3) -0.009(3)
N14 0.010(3) 0.020(3) 0.030(3) -0.007(2) 0.002(2) 0.000(2)
C15 0.011(3) 0.006(3) 0.018(3) -0.001(2) -0.003(2) -0.003(2)
C16 0.013(4) 0.005(3) 0.028(4) -0.002(3) 0.003(3) 0.004(3)
S1 0.0083(10) 0.0110(9) 0.0243(9) -0.0019(7) 0.0006(6) 0.0022(7)
O11 0.020(3) 0.029(4) 0.049(4) -0.012(3) -0.017(3) 0.013(3)
O12 0.033(4) 0.030(3) 0.032(3) 0.005(3) -0.001(3) -0.002(3)
O13 0.013(3) 0.019(3) 0.041(3) -0.004(3) 0.003(2) -0.006(2)
O14 0.025(4) 0.032(3) 0.024(3) -0.002(2) 0.000(2) 0.005(2)
Ag2 0.0034(3) 0.0245(4) 0.0378(3) -0.0030(3) 0.0005(2) 0.0005(2)
N21 0.005(3) 0.022(4) 0.039(4) 0.006(3) -0.001(3) 0.002(3)
C22 0.021(4) 0.020(4) 0.017(4) 0.000(3) 0.002(3) 0.013(4)
C23 0.013(4) 0.030(5) 0.018(4) -0.001(3) -0.005(3) -0.009(4)
N24 0.015(4) 0.022(4) 0.028(4) 0.005(3) -0.003(3) -0.002(3)
C25 0.015(3) 0.012(3) 0.029(3) -0.002(2) 0.000(2) -0.003(3)
C26 0.010(3) 0.009(3) 0.025(3) -0.001(2) -0.001(2) -0.001(3)
Ag3 0.0069(4) 0.0228(5) 0.0379(5) 0.000 0.000 -0.0004(4)
N31 0.007(5) 0.025(5) 0.027(5) 0.000 0.000 0.005(4)
C32 0.018(4) 0.010(4) 0.021(4) 0.000 0.000 0.000(3)
C33 0.012(4) 0.017(4) 0.021(3) 0.000 0.000 -0.001(3)
N34 0.017(3) 0.021(3) 0.026(3) 0.000 0.000 0.003(3)
C35 0.017(4) 0.027(4) 0.023(3) 0.000 0.000 0.005(3)
C36 0.020(4) 0.023(4) 0.031(4) 0.000 0.000 -0.003(3)
S2 0.0125(10) 0.0134(9) 0.0211(8) -0.0024(7) 0.0005(7) 0.0015(7)
O21 0.035(3) 0.029(3) 0.029(3) 0.001(3) 0.001(3) 0.020(3)
O22 0.024(3) 0.036(3) 0.032(3) 0.013(3) 0.007(2) -0.003(3)
O23 0.010(3) 0.028(3) 0.030(3) 0.002(2) -0.007(2) -0.001(2)
O24 0.005(3) 0.017(3) 0.029(3) 0.009(2) 0.0006(19) 0.0034(19)
O1 0.014(3) 0.027(3) 0.031(3) -0.002(2) 0.006(2) -0.002(2)

loop_
_atom_type_symbol
_atom_type_description
_atom_type_scat_dispersion_real
_atom_type_scat_dispersion_imag
_atom_type_scat_source
C C 0.0033 0.0016 'International Tables Vol C Tables 4.2.6.8 and 6.1.1.4'
H H 0.0000 0.0000 'International Tables Vol C Tables 4.2.6.8 and 6.1.1.4'
N N 0.0061 0.0033 'International Tables Vol C Tables 4.2.6.8 and 6.1.1.4'
O O 0.0106 0.0060 'International Tables Vol C Tables 4.2.6.8 and 6.1.1.4'
S S 0.1246 0.1234 'International Tables Vol C Tables 4.2.6.8 and 6.1.1.4'
Ag Ag -0.8971 1.1015 'International Tables Vol C Tables 4.2.6.8 and 6.1.1.4'

loop_
_geom_angle_atom_site_label_1
_geom_angle_atom_site_label_2
_geom_angle_atom_site_label_3
_geom_angle
_geom_angle_site_symmetry_1
_geom_angle_site_symmetry_3
N14 Ag1 N11 176.3(2) 1_655 .
N14 Ag1 O12 87.3(2) 1_655 .
N11 Ag1 O12 95.9(2) . .
C16 N11 C12 115.5(7) . .
C16 N11 Ag1 125.5(5) . .
C12 N11 Ag1 118.9(5) . .
N11 C12 C13 121.6(7) . .
N11 C12 H12 119.2 . .
C13 C12 H12 119.2 . .
N14 C13 C12 121.1(7) . .
N14 C13 H13 119.5 . .
C12 C13 H13 119.5 . .
C15 N14 C13 116.3(7) . .
C15 N14 Ag1 123.6(5) . 1_455
C13 N14 Ag1 120.1(5) . 1_455
N14 C15 C16 122.7(6) . .
N14 C15 H15 118.6 . .
C16 C15 H15 118.6 . .
N11 C16 C15 122.8(7) . .
N11 C16 H16 118.6 . .
C15 C16 H16 118.6 . .
O12 S1 O14 113.4(4) . .
O12 S1 O13 112.2(3) . .
O14 S1 O13 114.3(3) . .
O12 S1 O11 105.8(3) . .
O14 S1 O11 107.7(3) . .
O13 S1 O11 102.5(3) . .
S1 O11 H11 109.5 . .
S1 O12 Ag1 159.6(4) . .
N24 Ag2 N21 172.2(2) 1_655 .
N24 Ag2 Ag3 87.49(16) 1_655 .
N21 Ag2 Ag3 100.28(17) . .
N24 Ag2 Ag2 134.87(17) 1_655 7_565
N21 Ag2 Ag2 47.48(17) . 7_565
Ag3 Ag2 Ag2 87.383(18) . 7_565
N24 Ag2 Ag2 45.02(17) 1_655 7_765
N21 Ag2 Ag2 137.42(17) . 7_765
Ag3 Ag2 Ag2 78.114(18) . 7_765
Ag2 Ag2 Ag2 90.143(7) 7_565 7_765
C26 N21 C22 116.6(7) . .
C26 N21 Ag2 119.3(5) . .
C22 N21 Ag2 124.0(5) . .
N21 C22 C23 120.9(7) . .
N21 C22 H22 119.6 . .
C23 C22 H22 119.5 . .
N24 C23 C22 122.7(7) . .
N24 C23 H23 118.6 . .
C22 C23 H23 118.6 . .
C25 N24 C23 115.6(7) . .
C25 N24 Ag2 121.7(6) . 1_455
C23 N24 Ag2 122.3(5) . 1_455
N24 C25 C26 122.4(7) . .
N24 C25 H25 118.8 . .
C26 C25 H25 118.8 . .
N21 C26 C25 121.8(7) . .
N21 C26 H26 119.1 . .
C25 C26 H26 119.1 . .
N34 Ag3 N31 171.3(4) 1_655 .
N34 Ag3 Ag2 95.93(5) 1_655 .
N31 Ag3 Ag2 82.53(4) . .
N34 Ag3 Ag2 95.93(5) 1_655 6_557
N31 Ag3 Ag2 82.53(4) . 6_557
Ag2 Ag3 Ag2 155.63(4) . 6_557
C32 N31 C36 116.5(9) . .
C32 N31 Ag3 127.8(7) . .
C36 N31 Ag3 115.7(7) . .
N31 C32 C33 122.5(9) . .
N31 C32 H32 118.8 . .
C33 C32 H32 118.8 . .
N34 C33 C32 120.9(9) . .
N34 C33 H33 119.5 . .
C32 C33 H33 119.5 . .
C33 N34 C35 119.1(9) . .
C33 N34 Ag3 124.4(7) . 1_455
C35 N34 Ag3 116.5(7) . 1_455
C36 C35 N34 119.5(10) . .
C36 C35 H35 120.3 . .
N34 C35 H35 120.3 . .
C35 C36 N31 121.5(10) . .
C35 C36 H36 119.3 . .
N31 C36 H36 119.3 . .
O24 S2 O23 111.6(3) . .
O24 S2 O22 110.7(3) . .
O23 S2 O22 112.1(3) . .
O24 S2 O21 105.4(3) . .
O23 S2 O21 108.0(3) . .
O22 S2 O21 108.7(3) . .
S2 O21 H21 124.8 . .
H1A O1 H1B 106.2 . .

loop_
_geom_bond_atom_site_label_1
_geom_bond_atom_site_label_2
_geom_bond_distance
_geom_bond_site_symmetry_2
Ag1 N14 2.174(6) 1_655
Ag1 N11 2.176(6) .
Ag1 O12 2.595(5) .
N11 C16 1.322(9) .
N11 C12 1.354(9) .
C12 C13 1.376(12) .
C12 H12 0.9500 .
C13 N14 1.347(9) .
C13 H13 0.9500 .
N14 C15 1.314(9) .
N14 Ag1 2.174(6) 1_455
C15 C16 1.354(12) .
C15 H15 0.9500 .
C16 H16 0.9500 .
S1 O12 1.425(6) .
S1 O14 1.429(6) .
S1 O13 1.450(5) .
S1 O11 1.553(5) .
O11 H11 0.8400 .
Ag2 N24 2.168(7) 1_655
Ag2 N21 2.194(7) .
Ag2 Ag3 3.3350(6) .
Ag2 Ag2 9.9196(9) 7_565
Ag2 Ag2 10.2123(10) 7_765
N21 C26 1.324(9) .
N21 C22 1.330(10) .
C22 C23 1.377(12) .
C22 H22 0.9500 .
C23 N24 1.323(10) .
C23 H23 0.9500 .
N24 C25 1.327(10) .
N24 Ag2 2.168(7) 1_455
C25 C26 1.368(12) .
C25 H25 0.9500 .
C26 H26 0.9500 .
Ag3 N34 2.178(9) 1_655
Ag3 N31 2.188(8) .
Ag3 Ag2 3.3350(6) 6_557
N31 C32 1.336(12) .
N31 C36 1.390(13) .
C32 C33 1.379(15) .
C32 H32 0.9500 .
C33 N34 1.317(13) .
C33 H33 0.9500 .
N34 C35 1.384(14) .
N34 Ag3 2.178(9) 1_455
C35 C36 1.367(16) .
C35 H35 0.9500 .
C36 H36 0.9500 .
S2 O24 1.453(5) .
S2 O23 1.457(5) .
S2 O22 1.456(6) .
S2 O21 1.508(5) .
O21 H21 1.2135 .
O1 H1A 0.9975 .
O1 H1B 0.9980 .

loop_
_geom_hbond_atom_site_label_D
_geom_hbond_atom_site_label_H
_geom_hbond_atom_site_label_A
_geom_hbond_distance_DH
_geom_hbond_distance_HA
_geom_hbond_distance_DA
_geom_hbond_angle_DHA
_geom_hbond_site_symmetry_A
O11 H11 O1 0.84 1.83 2.648(8) 165.8 1_655
O21 H21 O21 1.21 1.21 2.428(10) 180.0 6_557
O21 H21 S2 1.21 2.42 3.513(5) 149.2 6_557
O1 H1A O24 1.00 1.76 2.754(8) 173.4 .
O1 H1A S2 1.00 2.71 3.625(6) 153.3 .
O1 H1B O13 1.00 1.81 2.801(7) 170.2 .

loop_
_geom_torsion_atom_site_label_1
_geom_torsion_atom_site_label_2
_geom_torsion_atom_site_label_3
_geom_torsion_atom_site_label_4
_geom_torsion
_geom_torsion_site_symmetry_1
_geom_torsion_site_symmetry_4
N14 Ag1 N11 C16 10(4) 1_655 .
O12 Ag1 N11 C16 160.6(5) . .
N14 Ag1 N11 C12 -174(3) 1_655 .
O12 Ag1 N11 C12 -23.3(5) . .
C16 N11 C12 C13 -0.3(9) . .
Ag1 N11 C12 C13 -176.8(5) . .
N11 C12 C13 N14 -1.3(10) . .
C12 C13 N14 C15 1.4(9) . .
C12 C13 N14 Ag1 -177.3(5) . 1_455
C13 N14 C15 C16 -0.1(9) . .
Ag1 N14 C15 C16 178.6(5) 1_455 .
C12 N11 C16 C15 1.6(9) . .
Ag1 N11 C16 C15 177.9(5) . .
N14 C15 C16 N11 -1.6(10) . .
O14 S1 O12 Ag1 -130.2(10) . .
O13 S1 O12 Ag1 1.1(12) . .
O11 S1 O12 Ag1 112.1(10) . .
N14 Ag1 O12 S1 -152.6(11) 1_655 .
N11 Ag1 O12 S1 29.2(11) . .
N24 Ag2 N21 C26 -113.7(18) 1_655 .
Ag3 Ag2 N21 C26 74.0(5) . .
Ag2 Ag2 N21 C26 -2.8(4) 7_565 .
Ag2 Ag2 N21 C26 -9.6(7) 7_765 .
N24 Ag2 N21 C22 70(2) 1_655 .
Ag3 Ag2 N21 C22 -101.9(6) . .
Ag2 Ag2 N21 C22 -178.7(7) 7_565 .
Ag2 Ag2 N21 C22 174.5(4) 7_765 .
C26 N21 C22 C23 -0.2(10) . .
Ag2 N21 C22 C23 175.8(5) . .
N21 C22 C23 N24 1.9(10) . .
C22 C23 N24 C25 -2.3(10) . .
C22 C23 N24 Ag2 -175.6(5) . 1_455
C23 N24 C25 C26 1.2(10) . .
Ag2 N24 C25 C26 174.5(5) 1_455 .
C22 N21 C26 C25 -0.9(10) . .
Ag2 N21 C26 C25 -177.1(5) . .
N24 C25 C26 N21 0.4(10) . .
N24 Ag2 Ag3 N34 -3.9(3) 1_655 1_655
N21 Ag2 Ag3 N34 175.0(3) . 1_655
Ag2 Ag2 Ag3 N34 -139.1(2) 7_565 1_655
Ag2 Ag2 Ag3 N34 -48.4(2) 7_765 1_655
N24 Ag2 Ag3 N31 -175.3(3) 1_655 .
N21 Ag2 Ag3 N31 3.7(3) . .
Ag2 Ag2 Ag3 N31 49.6(2) 7_565 .
Ag2 Ag2 Ag3 N31 140.3(2) 7_765 .
N24 Ag2 Ag3 Ag2 -122.63(19) 1_655 6_557
N21 Ag2 Ag3 Ag2 56.3(2) . 6_557
Ag2 Ag2 Ag3 Ag2 102.22(8) 7_565 6_557
Ag2 Ag2 Ag3 Ag2 -167.08(8) 7_765 6_557
N34 Ag3 N31 C32 0.0 1_655 .
Ag2 Ag3 N31 C32 80.34(3) . .
Ag2 Ag3 N31 C32 -80.34(3) 6_557 .
N34 Ag3 N31 C36 180.0 1_655 .
Ag2 Ag3 N31 C36 -99.66(3) . .
Ag2 Ag3 N31 C36 99.66(3) 6_557 .
C36 N31 C32 C33 0.0 . .
Ag3 N31 C32 C33 180.0 . .
N31 C32 C33 N34 0.0 . .
C32 C33 N34 C35 0.0 . .
C32 C33 N34 Ag3 180.0 . 1_455
C33 N34 C35 C36 0.0 . .
Ag3 N34 C35 C36 180.0 1_455 .
N34 C35 C36 N31 0.0 . .
C32 N31 C36 C35 0.0 . .
Ag3 N31 C36 C35 180.0 . .
